data_2200857
loop_
_publ_author_name
'Fischer, Axel K.'
'Jones, Peter G.'

_publ_section_title
;
 Tetramethylguanidinium chloride
;
_journal_issue 3
_journal_name_full 'Acta Crystallographica Section E'
_journal_page_first o218
_journal_page_last o219
_journal_paper_doi 10.1107/S1600536802001800
_journal_volume 58
_journal_year 2002
_chemical_formula_moiety 'C5 H14 N3 1+ , Cl 1-'
_chemical_formula_sum 'C5 H14 Cl N3'
_chemical_formula_weight 151.64
_chemical_name_systematic
;
 Tetramethylguanidinium chloride
;
_space_group_IT_number 14
_symmetry_cell_setting monoclinic
_symmetry_space_group_name_Hall '-P 2yn'
_symmetry_space_group_name_H-M 'P 1 21/n 1'
_atom_sites_solution_hydrogens geom
_atom_sites_solution_primary direct
_atom_sites_solution_secondary difmap
_audit_creation_method SHELXL-97
_cell_angle_alpha 90.00
_cell_angle_beta 104.73(4)
_cell_angle_gamma 90.00
_cell_formula_units_Z 4
_cell_length_a 6.979(4)
_cell_length_b 13.153(7)
_cell_length_c 9.283(4)
_cell_measurement_reflns_used 50
_cell_measurement_temperature 143(2)
_cell_measurement_theta_max 11.5
_cell_measurement_theta_min 10
_cell_volume 824.1(8)
_computing_cell_refinement DIF4
_computing_data_collection 'DIF4 (Stoe & Cie, 1992)'
_computing_data_reduction 'REDU4 (Stoe & Cie, 1992)'
_computing_molecular_graphics 'XP (Siemens, 1994)'
_computing_publication_material SHELXL97
_computing_structure_refinement 'SHELXL97 (Sheldrick, 1997)'
_computing_structure_solution 'SHELXS97 (Sheldrick, 1990)'
_diffrn_ambient_temperature 143(2)
_diffrn_measured_fraction_theta_full .998
_diffrn_measured_fraction_theta_max .998
_diffrn_measurement_device_type 'Stoe STADI-4'
_diffrn_measurement_method '\w/\q scans'
_diffrn_radiation_monochromator graphite
_diffrn_radiation_source 'fine-focus sealed tube'
_diffrn_radiation_type MoK\a
_diffrn_radiation_wavelength .71073
_diffrn_reflns_av_R_equivalents .0259
_diffrn_reflns_av_sigmaI/netI .0249
_diffrn_reflns_limit_h_max 9
_diffrn_reflns_limit_h_min -9
_diffrn_reflns_limit_k_max 0
_diffrn_reflns_limit_k_min -17
_diffrn_reflns_limit_l_max 6
_diffrn_reflns_limit_l_min -12
_diffrn_reflns_number 3151
_diffrn_reflns_theta_full 27.50
_diffrn_reflns_theta_max 27.59
_diffrn_reflns_theta_min 3.10
_diffrn_standards_decay_% 0
_diffrn_standards_interval_time 60
_diffrn_standards_number 3
_exptl_absorpt_coefficient_mu .390
_exptl_absorpt_correction_type none
_exptl_crystal_colour colourless
_exptl_crystal_density_diffrn 1.222
_exptl_crystal_density_method 'not measured'
_exptl_crystal_description block
_exptl_crystal_F_000 328
_exptl_crystal_size_max .7
_exptl_crystal_size_mid .6
_exptl_crystal_size_min .6
_refine_diff_density_max .160
_refine_diff_density_min -.189
_refine_ls_extinction_method none
_refine_ls_goodness_of_fit_ref 1.084
_refine_ls_hydrogen_treatment mixed
_refine_ls_matrix_type full
_refine_ls_number_parameters 94
_refine_ls_number_reflns 1900
_refine_ls_number_restraints 0
_refine_ls_restrained_S_all 1.084
_refine_ls_R_factor_all .0280
_refine_ls_R_factor_gt .0249
_refine_ls_shift/su_max .001
_refine_ls_shift/su_mean .000
_refine_ls_structure_factor_coef Fsqd
_refine_ls_weighting_details 'calc w=1/[\s^2^(Fo^2^)+(0.0265P)^2^+0.1898P] where P=(Fo^2^+2Fc^2^)/3'
_refine_ls_weighting_scheme calc
_refine_ls_wR_factor_gt .0624
_refine_ls_wR_factor_ref .0645
_reflns_number_gt 1763
_reflns_number_total 1900
_reflns_threshold_expression I>2\s(I)
_cod_data_source_file cf6146.cif
_cod_data_source_block I
_cod_original_cell_volume 824.1(7)
_cod_original_sg_symbol_H-M 'P 21/n'
_cod_database_code 2200857
_cod_database_fobs_code 2200857

loop_
_symmetry_equiv_pos_as_xyz
'x, y, z'
'-x+1/2, y+1/2, -z+1/2'
'-x, -y, -z'
'x-1/2, -y-1/2, z-1/2'

loop_
_atom_site_label
_atom_site_fract_x
_atom_site_fract_y
_atom_site_fract_z
_atom_site_U_iso_or_equiv
_atom_site_adp_type
_atom_site_calc_flag
_atom_site_refinement_flags
_atom_site_occupancy
_atom_site_disorder_assembly
_atom_site_disorder_group
_atom_site_type_symbol
Cl .65600(3) .417296(18) .23930(3) .02438(9) Uani d . 1 . . Cl
N1 .31065(15) .58587(8) .10105(11) .0305(2) Uani d . 1 . . N
H1A .406(2) .5470(12) .1638(18) .044(4) Uiso d . 1 . . H
H1B .315(2) .5940(12) .0094(19) .043(4) Uiso d . 1 . . H
N2 .02054(14) .67813(7) .06487(10) .0283(2) Uani d . 1 . . N
N3 .11677(14) .57239(7) .26955(10) .0264(2) Uani d . 1 . . N
C1 .14947(16) .61096(8) .14469(11) .0239(2) Uani d . 1 . . C
C2 .0792(2) .75015(9) -.03487(14) .0388(3) Uani d . 1 . . C
H2A .0067 .8140 -.0354 .047 Uiso calc R 1 . . H
H2B .0486 .7219 -.1358 .047 Uiso calc R 1 . . H
H2C .2219 .7631 -.0006 .047 Uiso calc R 1 . . H
C3 -.19258(17) .66968(9) .05025(14) .0341(3) Uani d . 1 . . C
H3A -.2633 .6705 -.0555 .041 Uiso calc R 1 . . H
H3B -.2367 .7270 .1011 .041 Uiso calc R 1 . . H
H3C -.2205 .6058 .0953 .041 Uiso calc R 1 . . H
C4 .20325(17) .47658(9) .33385(13) .0323(2) Uani d . 1 . . C
H4A .0980 .4315 .3485 .039 Uiso calc R 1 . . H
H4B .2975 .4897 .4300 .039 Uiso calc R 1 . . H
H4C .2723 .4442 .2663 .039 Uiso calc R 1 . . H
C5 .00402(17) .62631(9) .35867(12) .0300(2) Uani d . 1 . . C
H5A .0782 .6256 .4636 .036 Uiso calc R 1 . . H
H5B -.1241 .5927 .3481 .036 Uiso calc R 1 . . H
H5C -.0176 .6968 .3240 .036 Uiso calc R 1 . . H

loop_
_atom_site_aniso_label
_atom_site_aniso_U_11
_atom_site_aniso_U_22
_atom_site_aniso_U_33
_atom_site_aniso_U_12
_atom_site_aniso_U_13
_atom_site_aniso_U_23
Cl .02306(14) .02722(14) .02306(13) .00115(9) .00625(9) .00238(9)
N1 .0312(5) .0370(5) .0265(5) .0069(4) .0131(4) .0079(4)
N2 .0315(5) .0251(4) .0286(5) .0034(4) .0083(4) .0022(4)
N3 .0276(5) .0286(5) .0255(4) .0023(3) .0116(4) .0020(3)
C1 .0263(5) .0227(5) .0231(5) -.0019(4) .0068(4) -.0013(4)
C2 .0541(8) .0278(6) .0367(6) .0054(5) .0154(5) .0078(5)
C3 .0293(6) .0324(6) .0364(6) .0054(4) .0005(5) -.0034(5)
C4 .0345(6) .0344(6) .0309(5) .0055(5) .0139(5) .0097(5)
C5 .0316(6) .0330(6) .0287(5) -.0033(4) .0136(4) -.0065(4)

loop_
_atom_type_symbol
_atom_type_description
_atom_type_scat_dispersion_real
_atom_type_scat_dispersion_imag
_atom_type_scat_source
C C .0033 .0016 'International Tables Vol C Tables 4.2.6.8 and 6.1.1.4'
H H .0000 .0000 'International Tables Vol C Tables 4.2.6.8 and 6.1.1.4'
N N .0061 .0033 'International Tables Vol C Tables 4.2.6.8 and 6.1.1.4'
Cl Cl .1484 .1585 'International Tables Vol C Tables 4.2.6.8 and 6.1.1.4'

loop_
_geom_angle_atom_site_label_1
_geom_angle_atom_site_label_2
_geom_angle_atom_site_label_3
_geom_angle
_geom_angle_publ_flag
C1 N1 H1A 118.3(9) ?
C1 N1 H1B 120.8(11) ?
H1A N1 H1B 119.5(14) ?
C1 N2 C2 121.51(10) ?
C1 N2 C3 121.63(10) ?
C2 N2 C3 115.76(10) ?
C1 N3 C4 122.60(9) ?
C1 N3 C5 122.79(10) ?
C4 N3 C5 114.45(9) ?
N1 C1 N3 120.91(10) y
N1 C1 N2 119.70(10) y
N3 C1 N2 119.36(10) y
N2 C2 H2A 109.5 ?
N2 C2 H2B 109.5 ?
H2A C2 H2B 109.5 ?
N2 C2 H2C 109.5 ?
H2A C2 H2C 109.5 ?
H2B C2 H2C 109.5 ?
N2 C3 H3A 109.5 ?
N2 C3 H3B 109.5 ?
H3A C3 H3B 109.5 ?
N2 C3 H3C 109.5 ?
H3A C3 H3C 109.5 ?
H3B C3 H3C 109.5 ?
N3 C4 H4A 109.5 ?
N3 C4 H4B 109.5 ?
H4A C4 H4B 109.5 ?
N3 C4 H4C 109.5 ?
H4A C4 H4C 109.5 ?
H4B C4 H4C 109.5 ?
N3 C5 H5A 109.5 ?
N3 C5 H5B 109.5 ?
H5A C5 H5B 109.5 ?
N3 C5 H5C 109.5 ?
H5A C5 H5C 109.5 ?
H5B C5 H5C 109.5 ?

loop_
_geom_bond_atom_site_label_1
_geom_bond_atom_site_label_2
_geom_bond_site_symmetry_2
_geom_bond_distance
_geom_bond_publ_flag
N1 C1 . 1.3304(15) y
N1 H1A . .918(17) ?
N1 H1B . .866(17) ?
N2 C1 . 1.3417(15) y
N2 C2 . 1.4543(15) ?
N2 C3 . 1.4630(17) ?
N3 C1 . 1.3370(14) y
N3 C4 . 1.4580(15) ?
N3 C5 . 1.4621(14) ?
C2 H2A . .980 ?
C2 H2B . .980 ?
C2 H2C . .980 ?
C3 H3A . .980 ?
C3 H3B . .980 ?
C3 H3C . .980 ?
C4 H4A . .980 ?
C4 H4B . .980 ?
C4 H4C . .980 ?
C5 H5A . .980 ?
C5 H5B . .980 ?
C5 H5C . .980 ?

loop_
_geom_hbond_atom_site_label_D
_geom_hbond_atom_site_label_H
_geom_hbond_atom_site_label_A
_geom_hbond_site_symmetry_A
_geom_hbond_distance_DH
_geom_hbond_distance_HA
_geom_hbond_distance_DA
_geom_hbond_angle_DHA
N1 H1A Cl . .918(17) 2.415(17) 3.2863(17) 158.4(13)
N1 H1B Cl 3_665 .866(17) 2.373(17) 3.2268(17) 168.9(14)
C3 H3B Cl 2 .98 2.89 3.773(2) 150
C4 H4A Cl 1_455 .98 3.00 3.776(2) 137
C4 H4C Cl . .98 2.77 3.574(2) 139
C5 H5A Cl 3_666 .98 2.96 3.922(2) 167
C5 H5B Cl 1_455 .98 2.81 3.6492(19) 144

loop_
_geom_torsion_atom_site_label_1
_geom_torsion_atom_site_label_2
_geom_torsion_atom_site_label_3
_geom_torsion_atom_site_label_4
_geom_torsion
_geom_torsion_publ_flag
C4 N3 C1 N1 -23.93(16) y
C5 N3 C1 N1 151.32(11) y
C4 N3 C1 N2 158.01(10) ?
C5 N3 C1 N2 -26.74(16) ?
C2 N2 C1 N1 -21.74(16) y
C3 N2 C1 N1 145.76(11) y
C2 N2 C1 N3 156.35(10) ?
C3 N2 C1 N3 -36.16(15) ?

loop_
_cod_related_entry_id
_cod_related_entry_database
_cod_related_entry_code
1 ChemSpider 14842
